data_2104926
loop_
_publ_author_name
'Siegler, Maxime A.'
'Parkin, Sean'
'Angel, Ross J.'
'Brock, Carolyn Pratt'

_publ_section_title
;
 Detailed study of the phase transition in
 [Ni(H~2~O)~6~](NO~3~)~2~&#x00B7;(15-crown-5)&#x00B7;H~2~O and analysis
 in terms of mean-field theory
;
_journal_issue 2
_journal_name_full 'Acta Crystallographica Section B'
_journal_page_first 130
_journal_page_last 143
_journal_paper_doi 10.1107/S010876811100526X
_journal_volume 67
_journal_year 2011
_chemical_formula_moiety 'C10 H20 O5, H12 Ni O6 2+, 2(N O3 1-), H2 O'
_chemical_formula_sum 'C10 H34 N2 Ni O18'
_chemical_formula_weight 529.10
_chemical_name_systematic 'hexaaquanickel(II) nitrate (15-crown-5) monohydrate'
_space_group_IT_number 4
_symmetry_cell_setting monoclinic
_symmetry_Int_Tables_number 4
_symmetry_space_group_name_Hall 'P 2yb'
_symmetry_space_group_name_H-M 'P 1 21 1'
_atom_sites_solution_hydrogens geom
_atom_sites_solution_primary direct
_atom_sites_solution_secondary difmap
_audit_creation_method SHELXL-97
_cell_angle_alpha 90.
_cell_angle_beta 106.11(1)
_cell_angle_gamma 90.
_cell_formula_units_Z 2
_cell_length_a 8.130(2)
_cell_length_b 16.666(4)
_cell_length_c 8.925(2)
_cell_measurement_reflns_used 2771
_cell_measurement_temperature 200(2)
_cell_measurement_theta_max 27.48
_cell_measurement_theta_min 1.00
_cell_volume 1161.8(5)
_computing_cell_refinement 'SCALEPACK (Otwinowski & Minor, 2006)'
_computing_data_collection 'COLLECT (Nonius, 2000)'
_computing_data_reduction 'DENZO-SMN (Otwinowski & Minor, 2006)'
_computing_molecular_graphics 'Mercury (Macrae et al., 2008)'
_computing_publication_material
;
SHELXL-97 (Sheldrick, 2008) and local procedures
;
_computing_structure_refinement 'SHELXL-97 (Sheldrick, 2008)'
_computing_structure_solution 'SHELXS-97 (Sheldrick, 2008)'
_diffrn_ambient_temperature 200(2)
_diffrn_detector_area_resol_mean 18
_diffrn_measured_fraction_theta_full 1.000
_diffrn_measured_fraction_theta_max 1.000
_diffrn_measurement_device_type 'Nonius KappaCCD diffractometer'
_diffrn_measurement_method '\w scans at fixed \c = 55\%'
_diffrn_radiation_monochromator graphite
_diffrn_radiation_source 'fine-focus sealed tube'
_diffrn_radiation_type MoK\a
_diffrn_radiation_wavelength 0.71073
_diffrn_reflns_av_R_equivalents 0.057
_diffrn_reflns_av_sigmaI/netI 0.0634
_diffrn_reflns_limit_h_max 10
_diffrn_reflns_limit_h_min -10
_diffrn_reflns_limit_k_max 21
_diffrn_reflns_limit_k_min -21
_diffrn_reflns_limit_l_max 11
_diffrn_reflns_limit_l_min -11
_diffrn_reflns_number 16726
_diffrn_reflns_theta_full 27.47
_diffrn_reflns_theta_max 27.47
_diffrn_reflns_theta_min 2.38
_diffrn_standards_decay_% <2
_exptl_absorpt_coefficient_mu 0.918
_exptl_absorpt_correction_T_max 0.8746
_exptl_absorpt_correction_T_min 0.7395
_exptl_absorpt_correction_type multi-scan
_exptl_absorpt_process_details 'Scalepack (Otwinowski & Minor, 2006)'
_exptl_crystal_colour 'pale green'
_exptl_crystal_density_diffrn 1.512
_exptl_crystal_density_method 'not measured'
_exptl_crystal_description parallelepiped
_exptl_crystal_F_000 560
_exptl_crystal_size_max 0.35
_exptl_crystal_size_mid 0.15
_exptl_crystal_size_min 0.15
_refine_diff_density_max 0.824
_refine_diff_density_min -0.321
_refine_diff_density_rms 0.064
_refine_ls_abs_structure_details 'Flack H D (1983), Acta Cryst. A39, 876-881'
_refine_ls_abs_structure_Flack 0.078(12)
_refine_ls_extinction_coef 0.0020(8)
_refine_ls_extinction_expression Fc^*^=kFc[1+0.001xFc^2^\l^3^/sin(2\q)]^-1/4^
_refine_ls_extinction_method SHELXL
_refine_ls_goodness_of_fit_ref 1.040
_refine_ls_hydrogen_treatment mixed
_refine_ls_matrix_type full
_refine_ls_number_parameters 327
_refine_ls_number_reflns 5335
_refine_ls_number_restraints 24
_refine_ls_restrained_S_all 1.038
_refine_ls_R_factor_all 0.0687
_refine_ls_R_factor_gt 0.0417
_refine_ls_shift/su_max 0.000
_refine_ls_shift/su_mean 0.000
_refine_ls_structure_factor_coef Fsqd
_refine_ls_weighting_details 'calc w=1/[\s^2^(Fo^2^)+(0.0395P)^2^+0.2235P] where P=(Fo^2^+2Fc^2^)/3'
_refine_ls_weighting_scheme calc
_refine_ls_wR_factor_gt 0.0830
_refine_ls_wR_factor_ref 0.0917
_reflns_number_gt 4092
_reflns_number_total 5335
_reflns_threshold_expression >2sigma(I)
_cod_data_source_file hw5014.cif
_cod_data_source_block 200K_H
_cod_original_sg_symbol_H-M 'P 21'
_cod_database_code 2104926

loop_
_symmetry_equiv_pos_as_xyz
'x, y, z'
'-x, y+1/2, -z'

loop_
_atom_site_label
_atom_site_type_symbol
_atom_site_fract_x
_atom_site_fract_y
_atom_site_fract_z
_atom_site_U_iso_or_equiv
_atom_site_adp_type
_atom_site_occupancy
_atom_site_symmetry_multiplicity
_atom_site_calc_flag
_atom_site_refinement_flags
_atom_site_disorder_assembly
_atom_site_disorder_group
C1 C 0.0655(6) 0.2159(4) 0.0511(6) 0.0785(18) Uani 1 1 d . . .
H1A H -0.0209 0.1821 -0.0218 0.094 Uiso 1 1 calc R . .
H1B H 0.1802 0.2004 0.0426 0.094 Uiso 1 1 calc R . .
C2 C 0.0331(5) 0.3011(5) 0.0103(4) 0.0704(15) Uani 1 1 d . . .
H2A H 0.0005 0.3075 -0.1044 0.084 Uiso 1 1 calc R . .
H2B H -0.0625 0.3208 0.0490 0.084 Uiso 1 1 calc R . .
C3 C 0.1510(7) 0.4310(4) 0.0730(6) 0.0828(18) Uani 1 1 d . . .
H3A H 0.0721 0.4455 -0.0294 0.099 Uiso 1 1 calc R . .
H3B H 0.2606 0.4594 0.0837 0.099 Uiso 1 1 calc R . .
C4 C 0.0762(6) 0.4580(3) 0.1991(7) 0.0764(19) Uani 1 1 d . . .
H4A H 0.0624 0.5171 0.1955 0.092 Uiso 1 1 calc R . .
H4B H -0.0379 0.4334 0.1849 0.092 Uiso 1 1 calc R . .
C5 C 0.1366(8) 0.4676(3) 0.4735(9) 0.082(2) Uani 1 1 d . . .
H5A H 0.0114 0.4621 0.4560 0.098 Uiso 1 1 calc R . .
H5B H 0.1662 0.5253 0.4859 0.098 Uiso 1 1 calc R . .
C6 C 0.2272(7) 0.4237(4) 0.6137(7) 0.081(2) Uani 1 1 d . . .
H6A H 0.3502 0.4197 0.6192 0.097 Uiso 1 1 calc R . .
H6B H 0.2168 0.4527 0.7075 0.097 Uiso 1 1 calc R . .
C7 C 0.2576(5) 0.2893(6) 0.7132(4) 0.089(2) Uani 1 1 d . . .
H7A H 0.2564 0.3010 0.8216 0.107 Uiso 1 1 calc R . .
H7B H 0.3775 0.2917 0.7079 0.107 Uiso 1 1 calc R . .
C8 C 0.1850(7) 0.2080(4) 0.6664(6) 0.0792(18) Uani 1 1 d . . .
H8A H 0.2416 0.1677 0.7454 0.095 Uiso 1 1 calc R . .
H8B H 0.0607 0.2075 0.6566 0.095 Uiso 1 1 calc R . .
C9 C 0.1113(7) 0.1263(3) 0.4344(9) 0.080(2) Uani 1 1 d . . .
H9A H -0.0095 0.1329 0.4350 0.096 Uiso 1 1 calc R . .
H9B H 0.1528 0.0738 0.4820 0.096 Uiso 1 1 calc R . .
C10 C 0.1246(7) 0.1295(3) 0.2743(9) 0.077(2) Uani 1 1 d . . .
H10A H 0.2459 0.1249 0.2740 0.093 Uiso 1 1 calc R . .
H10B H 0.0599 0.0846 0.2126 0.093 Uiso 1 1 calc R . .
O1 O 0.0566(4) 0.20345(18) 0.2088(4) 0.0518(7) Uani 1 1 d . . .
O2 O 0.1810(3) 0.3453(2) 0.0778(3) 0.0562(8) Uani 1 1 d . . .
O3 O 0.1858(4) 0.43501(17) 0.3419(4) 0.0521(8) Uani 1 1 d . . .
O4 O 0.1559(3) 0.3462(2) 0.6094(3) 0.0546(8) Uani 1 1 d . . .
O5 O 0.2146(3) 0.19042(18) 0.5217(4) 0.0532(8) Uani 1 1 d . . .
Ni1 Ni 0.64594(5) 0.29751(2) 0.38921(4) 0.02257(11) Uani 1 1 d . . .
O6 O 0.4025(2) 0.3001(2) 0.4105(2) 0.0310(5) Uani 1 1 d D . .
H6C H 0.337(4) 0.3378(13) 0.385(4) 0.047 Uiso 1 1 d D . .
H6D H 0.345(4) 0.2630(14) 0.428(4) 0.047 Uiso 1 1 d D . .
O7 O 0.8839(2) 0.30459(17) 0.3561(2) 0.0266(5) Uani 1 1 d D . .
H7C H 0.963(3) 0.3211(17) 0.428(3) 0.040 Uiso 1 1 d D . .
H7D H 0.926(4) 0.2688(16) 0.316(3) 0.040 Uiso 1 1 d D . .
O8 O 0.5411(3) 0.32514(15) 0.1586(3) 0.0336(6) Uani 1 1 d D . .
H8C H 0.4372(13) 0.328(2) 0.131(4) 0.050 Uiso 1 1 d D . .
H8D H 0.575(4) 0.3611(17) 0.113(4) 0.050 Uiso 1 1 d D . .
O9 O 0.6813(3) 0.41548(13) 0.4596(3) 0.0321(6) Uani 1 1 d D . .
H9C H 0.636(4) 0.4466(18) 0.390(3) 0.048 Uiso 1 1 d D . .
H9D H 0.654(5) 0.430(2) 0.537(2) 0.048 Uiso 1 1 d D . .
O10 O 0.7432(3) 0.26574(14) 0.6197(2) 0.0291(5) Uani 1 1 d D . .
H10C H 0.731(4) 0.2961(15) 0.689(3) 0.044 Uiso 1 1 d D . .
H10D H 0.716(5) 0.2213(9) 0.647(4) 0.044 Uiso 1 1 d D . .
O11 O 0.6343(4) 0.17808(14) 0.3345(3) 0.0345(6) Uani 1 1 d D . .
H11C H 0.602(5) 0.152(2) 0.397(3) 0.052 Uiso 1 1 d D . .
H11D H 0.590(5) 0.158(2) 0.2492(19) 0.052 Uiso 1 1 d D . .
N1 N 0.6575(4) 0.42663(19) 0.8638(3) 0.0353(7) Uani 1 1 d . . .
O12 O 0.6599(4) 0.35312(17) 0.8498(3) 0.0487(7) Uani 1 1 d . . .
O13 O 0.6261(5) 0.45500(18) 0.9822(3) 0.0605(9) Uani 1 1 d . . .
O14 O 0.6791(6) 0.4697(2) 0.7600(4) 0.0789(13) Uani 1 1 d . . .
N2 N 0.5475(4) 0.08124(18) 0.6768(4) 0.0391(7) Uani 1 1 d . . .
O15 O 0.5301(3) 0.07448(14) 0.5347(3) 0.0400(6) Uani 1 1 d . . .
O16 O 0.4679(4) 0.03522(15) 0.7421(3) 0.0488(7) Uani 1 1 d . . .
O17 O 0.6402(5) 0.13406(19) 0.7555(4) 0.0634(10) Uani 1 1 d . . .
H18C H 0.554(7) 0.125(3) -0.011(6) 0.095 Uiso 1 1 d D . .
H18D H 0.455(7) 0.0748(12) 0.034(6) 0.095 Uiso 1 1 d D . .
O18 O 0.4904(8) 0.1211(3) 0.0455(5) 0.0624(15) Uani 0.742(8) 1 d PD A 1
O18' O 0.610(2) 0.0955(9) 0.0772(15) 0.0624(15) Uani 0.258(8) 1 d P A 2

loop_
_atom_site_aniso_label
_atom_site_aniso_U_11
_atom_site_aniso_U_22
_atom_site_aniso_U_33
_atom_site_aniso_U_23
_atom_site_aniso_U_13
_atom_site_aniso_U_12
C1 0.048(3) 0.127(5) 0.068(3) -0.061(4) 0.028(3) -0.021(3)
C2 0.027(2) 0.149(5) 0.0326(18) -0.015(4) 0.0038(15) -0.007(4)
C3 0.054(3) 0.102(5) 0.089(4) 0.066(3) 0.016(3) 0.017(3)
C4 0.047(3) 0.058(3) 0.137(6) 0.044(3) 0.046(4) 0.026(3)
C5 0.052(4) 0.045(3) 0.175(7) -0.051(4) 0.074(4) -0.020(3)
C6 0.049(3) 0.109(5) 0.096(4) -0.074(4) 0.039(3) -0.034(3)
C7 0.025(2) 0.217(7) 0.0254(19) -0.001(4) 0.0064(16) 0.017(5)
C8 0.043(3) 0.134(5) 0.069(3) 0.057(4) 0.029(3) 0.022(4)
C9 0.033(3) 0.035(3) 0.171(6) 0.046(4) 0.027(4) 0.005(2)
C10 0.047(3) 0.033(3) 0.157(6) -0.024(3) 0.036(4) -0.002(3)
O1 0.0400(16) 0.0490(17) 0.0724(19) -0.0216(15) 0.0259(14) -0.0012(14)
O2 0.0278(16) 0.104(2) 0.0349(14) 0.0081(15) 0.0050(12) 0.0053(16)
O3 0.0374(17) 0.0420(17) 0.083(2) -0.0006(16) 0.0271(16) 0.0041(14)
O4 0.0264(15) 0.085(2) 0.0539(18) -0.0283(16) 0.0129(14) -0.0134(16)
O5 0.0378(17) 0.0554(19) 0.076(2) 0.0343(16) 0.0309(15) 0.0111(15)
Ni1 0.02075(19) 0.02503(19) 0.02293(17) 0.0007(2) 0.00773(13) -0.0005(2)
O6 0.0191(10) 0.0390(12) 0.0380(11) 0.0094(16) 0.0128(9) 0.0015(15)
O7 0.0183(10) 0.0319(13) 0.0318(11) -0.0060(13) 0.0108(8) -0.0013(14)
O8 0.0236(13) 0.0522(18) 0.0250(12) 0.0093(10) 0.0068(10) -0.0042(11)
O9 0.0379(15) 0.0294(14) 0.0321(13) 0.0005(11) 0.0150(12) 0.0029(11)
O10 0.0335(13) 0.0277(12) 0.0247(12) 0.0020(9) 0.0058(10) 0.0001(11)
O11 0.0495(17) 0.0260(13) 0.0307(13) -0.0028(11) 0.0153(12) -0.0066(12)
N1 0.0378(19) 0.0381(19) 0.0273(16) 0.0012(13) 0.0043(13) -0.0082(15)
O12 0.060(2) 0.0400(17) 0.0469(16) 0.0061(13) 0.0158(14) 0.0078(15)
O13 0.103(3) 0.0507(18) 0.0341(15) -0.0015(13) 0.0293(17) 0.0033(18)
O14 0.149(4) 0.056(2) 0.0413(18) -0.0040(16) 0.041(2) -0.040(2)
N2 0.051(2) 0.0284(16) 0.0403(18) 0.0013(14) 0.0175(16) -0.0011(16)
O15 0.0533(18) 0.0378(14) 0.0335(14) 0.0057(11) 0.0198(13) 0.0017(13)
O16 0.078(2) 0.0392(15) 0.0383(14) -0.0041(12) 0.0311(14) -0.0180(15)
O17 0.090(3) 0.0462(19) 0.0450(18) -0.0013(15) 0.0034(17) -0.0354(19)
O18 0.094(4) 0.059(3) 0.039(2) -0.015(2) 0.026(3) -0.016(3)
O18' 0.094(4) 0.059(3) 0.039(2) -0.015(2) 0.026(3) -0.016(3)

loop_
_atom_type_symbol
_atom_type_description
_atom_type_scat_dispersion_real
_atom_type_scat_dispersion_imag
_atom_type_scat_source
C C 0.0033 0.0016 'International Tables Vol C Tables 4.2.6.8 and 6.1.1.4'
H H 0.0000 0.0000 'International Tables Vol C Tables 4.2.6.8 and 6.1.1.4'
N N 0.0061 0.0033 'International Tables Vol C Tables 4.2.6.8 and 6.1.1.4'
O O 0.0106 0.0060 'International Tables Vol C Tables 4.2.6.8 and 6.1.1.4'
Ni Ni 0.3393 1.1124 'International Tables Vol C Tables 4.2.6.8 and 6.1.1.4'

loop_
_geom_angle_atom_site_label_1
_geom_angle_atom_site_label_2
_geom_angle_atom_site_label_3
_geom_angle
_geom_angle_site_symmetry_1
_geom_angle_site_symmetry_3
_geom_angle_publ_flag
O1 C1 C2 109.0(4) . . no
O1 C1 H1A 109.9 . . no
C2 C1 H1A 109.9 . . no
O1 C1 H1B 109.9 . . no
C2 C1 H1B 109.9 . . no
H1A C1 H1B 108.3 . . no
O2 C2 C1 109.2(4) . . no
O2 C2 H2A 109.8 . . no
C1 C2 H2A 109.8 . . no
O2 C2 H2B 109.8 . . no
C1 C2 H2B 109.8 . . no
H2A C2 H2B 108.3 . . no
O2 C3 C4 112.1(4) . . no
O2 C3 H3A 109.2 . . no
C4 C3 H3A 109.2 . . no
O2 C3 H3B 109.2 . . no
C4 C3 H3B 109.2 . . no
H3A C3 H3B 107.9 . . no
O3 C4 C3 108.5(4) . . no
O3 C4 H4A 110.0 . . no
C3 C4 H4A 110.0 . . no
O3 C4 H4B 110.0 . . no
C3 C4 H4B 110.0 . . no
H4A C4 H4B 108.4 . . no
O3 C5 C6 108.7(4) . . no
O3 C5 H5A 109.9 . . no
C6 C5 H5A 109.9 . . no
O3 C5 H5B 109.9 . . no
C6 C5 H5B 109.9 . . no
H5A C5 H5B 108.3 . . no
O4 C6 C5 109.2(4) . . no
O4 C6 H6A 109.8 . . no
C5 C6 H6A 109.8 . . no
O4 C6 H6B 109.8 . . no
C5 C6 H6B 109.8 . . no
H6A C6 H6B 108.3 . . no
O4 C7 C8 108.1(4) . . no
O4 C7 H7A 110.1 . . no
C8 C7 H7A 110.1 . . no
O4 C7 H7B 110.1 . . no
C8 C7 H7B 110.1 . . no
H7A C7 H7B 108.4 . . no
O5 C8 C7 106.9(4) . . no
O5 C8 H8A 110.3 . . no
C7 C8 H8A 110.3 . . no
O5 C8 H8B 110.3 . . no
C7 C8 H8B 110.3 . . no
H8A C8 H8B 108.6 . . no
O5 C9 C10 108.0(4) . . no
O5 C9 H9A 110.1 . . no
C10 C9 H9A 110.1 . . no
O5 C9 H9B 110.1 . . no
C10 C9 H9B 110.1 . . no
H9A C9 H9B 108.4 . . no
O1 C10 C9 108.1(4) . . no
O1 C10 H10A 110.1 . . no
C9 C10 H10A 110.1 . . no
O1 C10 H10B 110.1 . . no
C9 C10 H10B 110.1 . . no
H10A C10 H10B 108.4 . . no
C10 O1 C1 114.2(4) . . no
C2 O2 C3 113.0(4) . . no
C4 O3 C5 112.9(4) . . no
C6 O4 C7 115.7(5) . . no
C8 O5 C9 115.2(4) . . no
O7 Ni1 O6 174.63(13) . . no
O7 Ni1 O11 90.26(11) . . no
O6 Ni1 O11 93.49(12) . . no
O7 Ni1 O8 89.33(9) . . no
O6 Ni1 O8 86.83(9) . . no
O11 Ni1 O8 90.00(10) . . no
O7 Ni1 O10 92.48(9) . . no
O6 Ni1 O10 91.48(9) . . no
O11 Ni1 O10 88.15(10) . . no
O8 Ni1 O10 177.42(10) . . no
O7 Ni1 O9 86.07(10) . . no
O6 Ni1 O9 90.48(11) . . no
O11 Ni1 O9 174.26(11) . . no
O8 Ni1 O9 94.36(10) . . no
O10 Ni1 O9 87.60(10) . . no
Ni1 O6 H6C 124(2) . . no
Ni1 O6 H6D 128(2) . . no
H6C O6 H6D 106.1(16) . . no
Ni1 O7 H7C 119(2) . . no
Ni1 O7 H7D 124(2) . . no
H7C O7 H7D 104.6(16) . . no
Ni1 O8 H8C 115(2) . . no
Ni1 O8 H8D 124(3) . . no
H8C O8 H8D 106.6(16) . . no
Ni1 O9 H9C 112(3) . . no
Ni1 O9 H9D 120(3) . . no
H9C O9 H9D 106.6(17) . . no
Ni1 O10 H10C 120(2) . . no
Ni1 O10 H10D 118(2) . . no
H10C O10 H10D 103.6(15) . . no
Ni1 O11 H11C 112(3) . . no
Ni1 O11 H11D 127(3) . . no
H11C O11 H11D 106.2(17) . . no
O14 N1 O12 119.8(3) . . no
O14 N1 O13 121.7(3) . . no
O12 N1 O13 118.4(3) . . no
O15 N2 O17 121.4(3) . . no
O15 N2 O16 119.6(3) . . no
O17 N2 O16 118.9(3) . . no
H18C O18 H18D 104.6(14) . . no
H18C O18' H18D 71(3) . . no

loop_
_geom_bond_atom_site_label_1
_geom_bond_atom_site_label_2
_geom_bond_distance
_geom_bond_site_symmetry_2
_geom_bond_publ_flag
C1 O1 1.445(6) . no
C1 C2 1.471(9) . no
C1 H1A 0.9900 . no
C1 H1B 0.9900 . no
C2 O2 1.397(6) . no
C2 H2A 0.9900 . no
C2 H2B 0.9900 . no
C3 O2 1.448(6) . no
C3 C4 1.489(7) . no
C3 H3A 0.9900 . no
C3 H3B 0.9900 . no
C4 O3 1.391(6) . no
C4 H4A 0.9900 . no
C4 H4B 0.9900 . no
C5 O3 1.448(6) . no
C5 C6 1.459(8) . no
C5 H5A 0.9900 . no
C5 H5B 0.9900 . no
C6 O4 1.412(7) . no
C6 H6A 0.9900 . no
C6 H6B 0.9900 . no
C7 O4 1.421(7) . no
C7 C8 1.490(9) . no
C7 H7A 0.9900 . no
C7 H7B 0.9900 . no
C8 O5 1.409(6) . no
C8 H8A 0.9900 . no
C8 H8B 0.9900 . no
C9 O5 1.447(7) . no
C9 C10 1.463(9) . no
C9 H9A 0.9900 . no
C9 H9B 0.9900 . no
C10 O1 1.410(6) . no
C10 H10A 0.9900 . no
C10 H10B 0.9900 . no
Ni1 O7 2.040(2) . no
Ni1 O6 2.0408(19) . no
Ni1 O11 2.045(2) . no
Ni1 O8 2.050(2) . no
Ni1 O10 2.058(2) . no
Ni1 O9 2.060(2) . no
O6 H6C 0.812(10) . no
O6 H6D 0.813(10) . no
O7 H7C 0.820(10) . no
O7 H7D 0.821(10) . no
O8 H8C 0.812(10) . no
O8 H8D 0.816(10) . no
O9 H9C 0.816(10) . no
O9 H9D 0.815(10) . no
O10 H10C 0.825(10) . no
O10 H10D 0.827(10) . no
O11 H11C 0.814(10) . no
O11 H11D 0.817(10) . no
N1 O14 1.223(4) . no
N1 O12 1.232(4) . no
N1 O13 1.247(4) . no
N2 O15 1.241(4) . no
N2 O17 1.242(4) . no
N2 O16 1.248(4) . no
O18 H18C 0.823(7) . no
O18 H18D 0.821(7) . no
O18' H18C 0.93(6) . no
O18' H18D 1.26(5) . no

loop_
_geom_hbond_atom_site_label_D
_geom_hbond_atom_site_label_H
_geom_hbond_atom_site_label_A
_geom_hbond_distance_DH
_geom_hbond_distance_HA
_geom_hbond_distance_DA
_geom_hbond_angle_DHA
_geom_hbond_site_symmetry_A
O6 H6C O3 0.812(10) 2.007(11) 2.817(4) 175(4) .
O6 H6D O5 0.813(10) 1.947(15) 2.739(4) 164(4) .
O7 H7C O4 0.820(10) 1.961(11) 2.776(3) 172(3) 1_655
O7 H7D O1 0.821(10) 1.944(13) 2.751(4) 167(4) 1_655
O8 H8C O2 0.812(10) 2.025(12) 2.833(4) 174(4) .
O8 H8D O13 0.816(10) 2.062(12) 2.871(4) 172(3) 1_554
O9 H9C O16 0.816(10) 1.931(13) 2.736(3) 168(3) 2_656
O9 H9D O14 0.815(10) 2.057(16) 2.834(4) 159(4) .
O10 H10C O12 0.825(10) 1.939(13) 2.751(4) 167(3) .
O10 H10D O17 0.827(10) 1.941(14) 2.747(4) 164(3) .
O11 H11C O15 0.814(10) 1.972(12) 2.781(3) 172(4) .
O11 H11D O18 0.817(10) 1.877(11) 2.692(5) 175(3) .

loop_
_geom_torsion_atom_site_label_1
_geom_torsion_atom_site_label_2
_geom_torsion_atom_site_label_3
_geom_torsion_atom_site_label_4
_geom_torsion
_geom_torsion_site_symmetry_1
_geom_torsion_site_symmetry_2
_geom_torsion_site_symmetry_3
_geom_torsion_site_symmetry_4
_geom_torsion_publ_flag
O1 C1 C2 O2 78.3(4) . . . . no
O2 C3 C4 O3 57.0(6) . . . . no
O3 C5 C6 O4 -72.6(5) . . . . no
O4 C7 C8 O5 68.5(4) . . . . no
O5 C9 C10 O1 -62.6(5) . . . . no
C9 C10 O1 C1 178.5(4) . . . . no
C2 C1 O1 C10 -165.7(4) . . . . no
C1 C2 O2 C3 -167.3(4) . . . . no
C4 C3 O2 C2 80.2(5) . . . . no
C3 C4 O3 C5 172.3(4) . . . . no
C6 C5 O3 C4 164.6(4) . . . . no
C5 C6 O4 C7 163.3(4) . . . . no
C8 C7 O4 C6 -166.3(4) . . . . no
C7 C8 O5 C9 -162.3(4) . . . . no
C10 C9 O5 C8 165.6(4) . . . . no
